data_1512887
loop_
_publ_author_name
'Xiao-Ming Shi'
'Chang-Xin Li'
'Xiao-Zeng Li'
'Shi Ren'
'Li-Na Zhu'

_publ_section_title
;
 Polynuclear complexes of a new macrocyclic oxamide metalloligand:
 Syntheses, crystal structures and deoxyribonucleic acid cleavage and
 magnetic properties
;
_journal_name_full
;
Inorganica Chimica Acta
;
_journal_page_first 197
_journal_page_last 202
_journal_paper_doi 10.1016/j.ica.2012.11.003
_journal_volume 395
_journal_year 2013
_chemical_formula_sum 'C132 H124 Cl6 Cu6 Mn2 N24 O67'
_chemical_formula_weight 3822.39
_space_group_IT_number 147
_symmetry_cell_setting trigonal
_symmetry_space_group_name_Hall '-P 3'
_symmetry_space_group_name_H-M 'P -3'
_atom_sites_solution_hydrogens geom
_atom_sites_solution_primary direct
_atom_sites_solution_secondary difmap
_cell_angle_alpha 90.00
_cell_angle_beta 90.00
_cell_angle_gamma 120.00
_cell_formula_units_Z 1
_cell_length_a 22.266(3)
_cell_length_b 22.266(3)
_cell_length_c 10.330(2)
_cell_measurement_reflns_used 11894
_cell_measurement_temperature 293(2)
_cell_measurement_theta_max 27.098
_cell_measurement_theta_min 1.829
_cell_volume 4435.2(12)
_computing_cell_refinement crystalclear
_computing_data_collection crystalclear
_computing_data_reduction crystalclear
_computing_molecular_graphics 'Bruker SHELXTL'
_computing_publication_material 'Bruker SHELXTL'
_computing_structure_refinement 'SHELXL-97 (Sheldrick, 1997)'
_computing_structure_solution 'SHELXS-97 (Sheldrick, 1990)'
_diffrn_ambient_temperature 293(2)
_diffrn_detector_area_resol_mean 14.22
_diffrn_measured_fraction_theta_full 0.998
_diffrn_measured_fraction_theta_max 0.998
_diffrn_measurement_device_type 'rigaku saturn'
_diffrn_measurement_method '\w scans'
_diffrn_radiation_monochromator multilayer
_diffrn_radiation_source 'rotating anode'
_diffrn_radiation_type MoK\a
_diffrn_radiation_wavelength 0.71073
_diffrn_reflns_av_R_equivalents 0.0450
_diffrn_reflns_av_sigmaI/netI 0.0343
_diffrn_reflns_limit_h_max 26
_diffrn_reflns_limit_h_min -26
_diffrn_reflns_limit_k_max 26
_diffrn_reflns_limit_k_min -25
_diffrn_reflns_limit_l_max 12
_diffrn_reflns_limit_l_min -10
_diffrn_reflns_number 27195
_diffrn_reflns_theta_full 25.01
_diffrn_reflns_theta_max 25.01
_diffrn_reflns_theta_min 1.83
_diffrn_standards_decay_% 0
_diffrn_standards_interval_count 0
_diffrn_standards_interval_time 0
_diffrn_standards_number 0
_exptl_absorpt_coefficient_mu 1.024
_exptl_absorpt_correction_T_max 0.9045
_exptl_absorpt_correction_T_min 0.8371
_exptl_absorpt_correction_type multi-scan
_exptl_absorpt_process_details crystalclear
_exptl_crystal_density_diffrn 1.430
_exptl_crystal_density_method 'not measured'
_exptl_crystal_F_000 1944
_exptl_crystal_size_max 0.18
_exptl_crystal_size_mid 0.14
_exptl_crystal_size_min 0.10
_refine_diff_density_max 1.237
_refine_diff_density_min -0.807
_refine_diff_density_rms 0.126
_refine_ls_extinction_method none
_refine_ls_goodness_of_fit_ref 1.083
_refine_ls_hydrogen_treatment mixed
_refine_ls_matrix_type full
_refine_ls_number_parameters 420
_refine_ls_number_reflns 5218
_refine_ls_number_restraints 223
_refine_ls_restrained_S_all 1.105
_refine_ls_R_factor_all 0.0673
_refine_ls_R_factor_gt 0.0619
_refine_ls_shift/su_max 0.003
_refine_ls_shift/su_mean 0.000
_refine_ls_structure_factor_coef Fsqd
_refine_ls_weighting_details 'calc w=1/[\s^2^(Fo^2^)+(0.1188P)^2^+8.7715P] where P=(Fo^2^+2Fc^2^)/3'
_refine_ls_weighting_scheme calc
_refine_ls_wR_factor_gt 0.1896
_refine_ls_wR_factor_ref 0.1951
_reflns_number_gt 4649
_reflns_number_total 5218
_reflns_threshold_expression >2sigma(I)
_cod_data_source_file ICA-2013-395-197-202-1.cif
_cod_data_source_block r81008e1-sr
_cod_depositor_comments
;
The following automatic conversions were performed:

'_exptl_absorpt_correction_type' value 'MULTI-SCAN' changed to
'multi-scan' according to the built-in table from CIF Core dictionary
named 'cif_core.dic' version 2.4.1 from 2010-06-29.

Automatic conversion script
Id: cif_fix_values 1891 2012-01-12 08:04:46Z andrius 
;
_cod_original_cell_volume 4435.2(13)
_cod_original_sg_symbol_H-M P-3
_cod_database_code 1512887

loop_
_symmetry_equiv_pos_as_xyz
'x, y, z'
'-y, x-y, z'
'-x+y, -x, z'
'-x, -y, -z'
'y, -x+y, -z'
'x-y, x, -z'

loop_
_atom_site_label
_atom_site_type_symbol
_atom_site_fract_x
_atom_site_fract_y
_atom_site_fract_z
_atom_site_U_iso_or_equiv
_atom_site_adp_type
_atom_site_occupancy
_atom_site_symmetry_multiplicity
_atom_site_calc_flag
_atom_site_refinement_flags
_atom_site_disorder_assembly
_atom_site_disorder_group
Cu1 Cu 0.37673(3) 0.44968(2) 0.92207(5) 0.0272(2) Uani 1 1 d . . .
Mn1 Mn 0.3333 0.6667 0.92000(10) 0.0225(3) Uani 1 3 d S . .
O1 O 0.33556(14) 0.59019(14) 0.7931(3) 0.0261(6) Uani 1 1 d . . .
O2 O 0.38269(14) 0.62031(14) 1.0322(3) 0.0261(6) Uani 1 1 d . . .
O3 O 0.38754(17) 0.34254(17) 1.3322(3) 0.0399(8) Uani 1 1 d . . .
O4 O 0.48460(16) 0.36159(16) 1.2285(3) 0.0352(7) Uani 1 1 d . . .
O5 O 0.2065(3) 0.2434(2) 0.6580(6) 0.0888(17) Uani 1 1 d . . .
O6 O 0.3146(2) 0.2628(2) 0.6151(4) 0.0624(12) Uani 1 1 d . . .
N1 N 0.35633(18) 0.49787(18) 0.7903(3) 0.0267(7) Uani 1 1 d . . .
N2 N 0.41136(17) 0.53316(17) 1.0254(3) 0.0249(7) Uani 1 1 d . . .
N3 N 0.40180(19) 0.40080(18) 1.0462(4) 0.0312(8) Uani 1 1 d . . .
N4 N 0.3282(2) 0.36190(19) 0.8291(4) 0.0343(8) Uani 1 1 d . . .
C1 C 0.35638(19) 0.5525(2) 0.8424(4) 0.0238(8) Uani 1 1 d . . .
C2 C 0.38610(19) 0.5715(2) 0.9797(4) 0.0227(8) Uani 1 1 d . . .
C3 C 0.4476(2) 0.5468(2) 1.1443(4) 0.0259(8) Uani 1 1 d . . .
C4 C 0.4775(2) 0.6122(2) 1.2019(4) 0.0300(9) Uani 1 1 d . . .
H4 H 0.4711 0.6465 1.1639 0.036 Uiso 1 1 calc R . .
C5 C 0.5162(2) 0.6273(2) 1.3135(4) 0.0328(10) Uani 1 1 d . . .
H5 H 0.5355 0.6715 1.3494 0.039 Uiso 1 1 calc R . .
C6 C 0.5268(2) 0.5776(2) 1.3730(4) 0.0336(10) Uani 1 1 d . . .
H6 H 0.5529 0.5878 1.4485 0.040 Uiso 1 1 calc R . .
C7 C 0.4978(2) 0.5127(2) 1.3178(4) 0.0307(9) Uani 1 1 d . . .
H7 H 0.5051 0.4793 1.3570 0.037 Uiso 1 1 calc R . .
C8 C 0.4575(2) 0.4949(2) 1.2042(4) 0.0265(8) Uani 1 1 d . . .
C9 C 0.4300(2) 0.4234(2) 1.1573(4) 0.0283(9) Uani 1 1 d . . .
C10 C 0.4313(2) 0.3712(2) 1.2510(4) 0.0304(9) Uani 1 1 d . . .
C11 C 0.4856(3) 0.3079(3) 1.3085(5) 0.0427(12) Uani 1 1 d . . .
H11A H 0.4891 0.3207 1.3981 0.064 Uiso 1 1 calc R . .
H11B H 0.5247 0.3031 1.2849 0.064 Uiso 1 1 calc R . .
H11C H 0.4436 0.2646 1.2949 0.064 Uiso 1 1 calc R . .
C12 C 0.3786(3) 0.3290(2) 1.0060(5) 0.0377(11) Uani 1 1 d . . .
H12A H 0.3654 0.2991 1.0814 0.045 Uiso 1 1 calc R . .
H12B H 0.4160 0.3269 0.9620 0.045 Uiso 1 1 calc R . .
C13 C 0.3162(3) 0.3043(2) 0.9146(5) 0.0420(11) Uani 1 1 d . . .
H13A H 0.3107 0.2653 0.8635 0.050 Uiso 1 1 calc R . .
H13B H 0.2742 0.2894 0.9644 0.050 Uiso 1 1 calc R . .
C14 C 0.3053(2) 0.3525(2) 0.7131(5) 0.0369(11) Uani 1 1 d . . .
C15 C 0.2687(3) 0.2793(3) 0.6595(6) 0.0547(15) Uani 1 1 d . . .
C16 C 0.2888(6) 0.1937(4) 0.5600(9) 0.106(3) Uani 1 1 d . . .
H16A H 0.2545 0.1596 0.6166 0.160 Uiso 1 1 calc R . .
H16B H 0.3266 0.1848 0.5505 0.160 Uiso 1 1 calc R . .
H16C H 0.2685 0.1913 0.4769 0.160 Uiso 1 1 calc R . .
C17 C 0.3126(2) 0.4073(2) 0.6249(5) 0.0340(10) Uani 1 1 d . . .
C18 C 0.2951(3) 0.3885(3) 0.4945(5) 0.0433(12) Uani 1 1 d . . .
H18 H 0.2786 0.3426 0.4703 0.052 Uiso 1 1 calc R . .
C19 C 0.3016(3) 0.4352(3) 0.4019(5) 0.0492(14) Uani 1 1 d . . .
H19 H 0.2898 0.4213 0.3163 0.059 Uiso 1 1 calc R . .
C20 C 0.3260(3) 0.5038(3) 0.4374(5) 0.0449(12) Uani 1 1 d . . .
H20 H 0.3309 0.5361 0.3753 0.054 Uiso 1 1 calc R . .
C21 C 0.3433(2) 0.5243(3) 0.5664(4) 0.0349(10) Uani 1 1 d . . .
H21 H 0.3597 0.5703 0.5890 0.042 Uiso 1 1 calc R . .
C22 C 0.3365(2) 0.4769(2) 0.6617(4) 0.0294(9) Uani 1 1 d . . .
Cl1 Cl 0.21156(9) 0.39480(11) 0.04819(17) 0.0451(6) Uani 0.786(5) 1 d PDU A 1
O7 O 0.2734(2) 0.3952(2) 0.0783(4) 0.0442(11) Uani 0.786(5) 1 d PDU A 1
O8 O 0.2266(3) 0.4616(3) 0.0052(7) 0.0787(18) Uani 0.786(5) 1 d PDU A 1
O9 O 0.1778(4) 0.3478(4) -0.0568(7) 0.097(2) Uani 0.786(5) 1 d PDU A 1
O10 O 0.1667(4) 0.3756(5) 0.1591(8) 0.087(3) Uani 0.786(5) 1 d PDU A 1
Cl1' Cl 0.2012(4) 0.3549(5) 0.0881(9) 0.070(2) Uani 0.214(5) 1 d PDU A 2
O7' O 0.1485(9) 0.3020(10) 0.022(2) 0.075(5) Uani 0.214(5) 1 d PDU A 2
O8' O 0.2376(11) 0.3287(12) 0.165(2) 0.098(6) Uani 0.214(5) 1 d PDU A 2
O9' O 0.2547(9) 0.4063(9) 0.0038(19) 0.072(4) Uani 0.214(5) 1 d PDU A 2
O10' O 0.1826(12) 0.3964(11) 0.169(2) 0.046(5) Uani 0.214(5) 1 d PDU A 2
O11 O 0.0000 0.0000 0.0000 0.093(4) Uani 1 6 d SU . .
O12 O 0.0000 0.0000 0.754(4) 0.088(11) Uani 0.25 3 d SP . .
O13 O 0.1922(16) 0.2123(16) 0.258(3) 0.118(9) Uani 0.25 1 d PU . .
O14 O 0.3328(8) 0.7145(7) 0.3058(13) 0.111(4) Uani 0.50 1 d PU B 1
O14' O 0.3333 0.6667 0.338(2) 0.091(5) Uani 0.50 3 d SPU C 2

loop_
_atom_site_aniso_label
_atom_site_aniso_U_11
_atom_site_aniso_U_22
_atom_site_aniso_U_33
_atom_site_aniso_U_23
_atom_site_aniso_U_13
_atom_site_aniso_U_12
Cu1 0.0345(3) 0.0239(3) 0.0268(3) -0.00319(19) -0.0009(2) 0.0173(2)
Mn1 0.0204(3) 0.0204(3) 0.0267(6) 0.000 0.000 0.01019(17)
O1 0.0263(14) 0.0259(14) 0.0272(15) -0.0020(12) -0.0037(11) 0.0139(12)
O2 0.0305(15) 0.0245(14) 0.0269(14) -0.0052(11) -0.0052(12) 0.0164(12)
O3 0.0408(18) 0.0421(18) 0.0458(19) 0.0173(15) 0.0173(16) 0.0275(16)
O4 0.0376(17) 0.0363(17) 0.0429(18) 0.0121(14) 0.0117(14) 0.0267(14)
O5 0.061(3) 0.051(3) 0.128(5) -0.029(3) -0.025(3) 0.008(2)
O6 0.090(3) 0.056(2) 0.063(3) -0.034(2) -0.028(2) 0.052(2)
N1 0.0280(17) 0.0288(17) 0.0241(17) -0.0039(14) -0.0007(14) 0.0148(15)
N2 0.0270(17) 0.0251(17) 0.0239(17) -0.0006(14) 0.0000(14) 0.0140(14)
N3 0.037(2) 0.0259(18) 0.034(2) 0.0009(15) 0.0051(16) 0.0188(16)
N4 0.037(2) 0.0298(19) 0.039(2) -0.0073(16) 0.0008(17) 0.0186(17)
C1 0.0200(18) 0.0232(19) 0.026(2) -0.0010(16) 0.0012(15) 0.0088(15)
C2 0.0207(18) 0.0225(19) 0.0246(19) 0.0009(15) 0.0007(15) 0.0105(15)
C3 0.027(2) 0.032(2) 0.0218(19) 0.0008(16) 0.0003(16) 0.0172(17)
C4 0.037(2) 0.031(2) 0.027(2) -0.0011(17) -0.0052(18) 0.0206(19)
C5 0.037(2) 0.032(2) 0.030(2) -0.0017(18) -0.0066(18) 0.0167(19)
C6 0.031(2) 0.046(3) 0.025(2) 0.0041(19) -0.0014(17) 0.020(2)
C7 0.029(2) 0.037(2) 0.031(2) 0.0079(18) 0.0017(18) 0.0202(19)
C8 0.0247(19) 0.030(2) 0.027(2) 0.0043(17) 0.0039(16) 0.0152(17)
C9 0.028(2) 0.031(2) 0.032(2) 0.0055(18) 0.0072(17) 0.0193(18)
C10 0.035(2) 0.031(2) 0.032(2) 0.0032(18) 0.0044(19) 0.0218(19)
C11 0.044(3) 0.042(3) 0.056(3) 0.018(2) 0.011(2) 0.032(2)
C12 0.051(3) 0.027(2) 0.039(3) 0.0015(19) 0.005(2) 0.023(2)
C13 0.048(3) 0.029(2) 0.049(3) -0.003(2) 0.005(2) 0.019(2)
C14 0.032(2) 0.037(2) 0.045(3) -0.015(2) -0.003(2) 0.020(2)
C15 0.062(4) 0.040(3) 0.061(4) -0.024(3) -0.018(3) 0.025(3)
C16 0.169(9) 0.070(5) 0.108(7) -0.056(5) -0.057(6) 0.080(6)
C17 0.027(2) 0.042(2) 0.036(2) -0.013(2) -0.0057(18) 0.0195(19)
C18 0.039(3) 0.055(3) 0.045(3) -0.023(2) -0.011(2) 0.030(2)
C19 0.046(3) 0.082(4) 0.032(3) -0.023(3) -0.013(2) 0.041(3)
C20 0.047(3) 0.069(3) 0.025(2) -0.004(2) -0.002(2) 0.035(3)
C21 0.036(2) 0.048(3) 0.025(2) -0.0031(19) -0.0002(18) 0.024(2)
C22 0.0231(19) 0.039(2) 0.029(2) -0.0065(18) 0.0003(16) 0.0173(18)
Cl1 0.0379(9) 0.0597(12) 0.0425(10) -0.0004(8) -0.0010(7) 0.0279(8)
O7 0.032(2) 0.059(3) 0.037(2) -0.008(2) 0.0025(18) 0.019(2)
O8 0.062(3) 0.071(3) 0.116(5) 0.023(3) 0.020(3) 0.042(3)
O9 0.083(4) 0.114(5) 0.105(5) -0.037(4) -0.036(4) 0.058(4)
O10 0.054(4) 0.128(6) 0.076(4) 0.023(4) 0.020(3) 0.044(4)
Cl1' 0.066(4) 0.076(4) 0.075(4) -0.007(4) -0.002(3) 0.040(3)
O7' 0.061(8) 0.083(8) 0.086(9) -0.022(7) -0.005(7) 0.041(6)
O8' 0.094(9) 0.100(9) 0.098(9) -0.008(7) -0.007(7) 0.046(7)
O9' 0.052(6) 0.082(7) 0.089(7) -0.002(6) 0.018(6) 0.038(5)
O10' 0.036(7) 0.074(8) 0.042(7) -0.007(6) 0.002(6) 0.039(6)
O11 0.085(4) 0.085(4) 0.109(8) 0.000 0.000 0.043(2)
O12 0.085(15) 0.085(15) 0.10(3) 0.000 0.000 0.043(8)
O13 0.133(12) 0.125(12) 0.115(12) -0.011(9) -0.006(9) 0.078(9)
O14 0.124(8) 0.118(8) 0.114(8) 0.017(6) 0.009(6) 0.077(7)
O14' 0.098(6) 0.098(6) 0.077(9) 0.000 0.000 0.049(3)

loop_
_atom_type_symbol
_atom_type_description
_atom_type_scat_dispersion_real
_atom_type_scat_dispersion_imag
_atom_type_scat_source
C C 0.0033 0.0016 'International Tables Vol C Tables 4.2.6.8 and 6.1.1.4'
H H 0.0000 0.0000 'International Tables Vol C Tables 4.2.6.8 and 6.1.1.4'
N N 0.0061 0.0033 'International Tables Vol C Tables 4.2.6.8 and 6.1.1.4'
O O 0.0106 0.0060 'International Tables Vol C Tables 4.2.6.8 and 6.1.1.4'
Cl Cl 0.1484 0.1585 'International Tables Vol C Tables 4.2.6.8 and 6.1.1.4'
Mn Mn 0.3368 0.7283 'International Tables Vol C Tables 4.2.6.8 and 6.1.1.4'
Cu Cu 0.3201 1.2651 'International Tables Vol C Tables 4.2.6.8 and 6.1.1.4'

loop_
_geom_angle_atom_site_label_1
_geom_angle_atom_site_label_2
_geom_angle_atom_site_label_3
_geom_angle
_geom_angle_site_symmetry_1
_geom_angle_site_symmetry_3
N1 Cu1 N3 175.94(15) . .
N1 Cu1 N2 86.93(14) . .
N3 Cu1 N2 94.94(15) . .
N1 Cu1 N4 92.51(16) . .
N3 Cu1 N4 86.19(16) . .
N2 Cu1 N4 171.31(15) . .
O1 Mn1 O1 87.25(11) 3_565 2_665
O1 Mn1 O1 87.25(11) 3_565 .
O1 Mn1 O1 87.25(11) 2_665 .
O1 Mn1 O2 109.01(10) 3_565 2_665
O1 Mn1 O2 74.61(10) 2_665 2_665
O1 Mn1 O2 154.61(10) . 2_665
O1 Mn1 O2 74.61(10) 3_565 3_565
O1 Mn1 O2 154.61(10) 2_665 3_565
O1 Mn1 O2 109.01(11) . 3_565
O2 Mn1 O2 94.37(10) 2_665 3_565
O1 Mn1 O2 154.61(10) 3_565 .
O1 Mn1 O2 109.01(11) 2_665 .
O1 Mn1 O2 74.61(10) . .
O2 Mn1 O2 94.37(10) 2_665 .
O2 Mn1 O2 94.37(10) 3_565 .
C1 O1 Mn1 116.2(2) . .
C2 O2 Mn1 116.4(2) . .
C10 O4 C11 114.4(3) . .
C15 O6 C16 118.3(6) . .
C1 N1 C22 123.0(4) . .
C1 N1 Cu1 109.3(3) . .
C22 N1 Cu1 127.3(3) . .
C2 N2 C3 123.5(3) . .
C2 N2 Cu1 109.2(3) . .
C3 N2 Cu1 126.4(3) . .
C9 N3 C12 121.1(4) . .
C9 N3 Cu1 126.4(3) . .
C12 N3 Cu1 112.3(3) . .
C14 N4 C13 122.5(4) . .
C14 N4 Cu1 127.0(3) . .
C13 N4 Cu1 110.3(3) . .
O1 C1 N1 128.1(4) . .
O1 C1 C2 116.4(3) . .
N1 C1 C2 115.5(3) . .
O2 C2 N2 129.5(4) . .
O2 C2 C1 115.9(3) . .
N2 C2 C1 114.6(3) . .
C4 C3 N2 121.1(4) . .
C4 C3 C8 118.4(4) . .
N2 C3 C8 120.5(4) . .
C5 C4 C3 121.7(4) . .
C5 C4 H4 119.1 . .
C3 C4 H4 119.1 . .
C4 C5 C6 120.8(4) . .
C4 C5 H5 119.6 . .
C6 C5 H5 119.6 . .
C7 C6 C5 118.5(4) . .
C7 C6 H6 120.8 . .
C5 C6 H6 120.8 . .
C6 C7 C8 122.5(4) . .
C6 C7 H7 118.7 . .
C8 C7 H7 118.7 . .
C7 C8 C3 118.1(4) . .
C7 C8 C9 116.1(4) . .
C3 C8 C9 125.8(4) . .
N3 C9 C8 125.2(4) . .
N3 C9 C10 117.4(4) . .
C8 C9 C10 117.4(4) . .
O3 C10 O4 126.3(4) . .
O3 C10 C9 121.9(4) . .
O4 C10 C9 111.8(4) . .
O4 C11 H11A 109.5 . .
O4 C11 H11B 109.5 . .
H11A C11 H11B 109.5 . .
O4 C11 H11C 109.5 . .
H11A C11 H11C 109.5 . .
H11B C11 H11C 109.5 . .
N3 C12 C13 109.0(4) . .
N3 C12 H12A 109.9 . .
C13 C12 H12A 109.9 . .
N3 C12 H12B 109.9 . .
C13 C12 H12B 109.9 . .
H12A C12 H12B 108.3 . .
N4 C13 C12 108.7(4) . .
N4 C13 H13A 110.0 . .
C12 C13 H13A 110.0 . .
N4 C13 H13B 110.0 . .
C12 C13 H13B 110.0 . .
H13A C13 H13B 108.3 . .
N4 C14 C17 125.3(4) . .
N4 C14 C15 118.3(5) . .
C17 C14 C15 116.4(4) . .
O5 C15 O6 127.0(5) . .
O5 C15 C14 122.6(5) . .
O6 C15 C14 110.4(5) . .
O6 C16 H16A 109.5 . .
O6 C16 H16B 109.5 . .
H16A C16 H16B 109.5 . .
O6 C16 H16C 109.5 . .
H16A C16 H16C 109.5 . .
H16B C16 H16C 109.5 . .
C18 C17 C22 118.7(5) . .
C18 C17 C14 116.7(4) . .
C22 C17 C14 124.7(4) . .
C19 C18 C17 122.4(5) . .
C19 C18 H18 118.8 . .
C17 C18 H18 118.8 . .
C18 C19 C20 119.1(5) . .
C18 C19 H19 120.5 . .
C20 C19 H19 120.5 . .
C19 C20 C21 120.2(5) . .
C19 C20 H20 119.9 . .
C21 C20 H20 119.9 . .
C22 C21 C20 121.1(5) . .
C22 C21 H21 119.4 . .
C20 C21 H21 119.4 . .
C21 C22 N1 121.2(4) . .
C21 C22 C17 118.6(4) . .
N1 C22 C17 120.2(4) . .
O7 Cl1 O8 110.2(3) . .
O7 Cl1 O9 109.1(3) . .
O8 Cl1 O9 106.9(5) . .
O7 Cl1 O10 111.0(5) . .
O8 Cl1 O10 108.9(5) . .
O9 Cl1 O10 110.7(5) . .
O7' Cl1' O8' 110.0(12) . .
O7' Cl1' O10' 116.4(11) . .
O8' Cl1' O10' 109.4(12) . .
O7' Cl1' O9' 113.1(12) . .
O8' Cl1' O9' 104.0(11) . .
O10' Cl1' O9' 103.1(11) . .

loop_
_geom_bond_atom_site_label_1
_geom_bond_atom_site_label_2
_geom_bond_distance
_geom_bond_site_symmetry_2
Cu1 N1 1.923(3) .
Cu1 N3 1.936(4) .
Cu1 N2 1.938(3) .
Cu1 N4 1.949(4) .
Mn1 O1 2.169(3) 3_565
Mn1 O1 2.169(3) 2_665
Mn1 O1 2.169(3) .
Mn1 O2 2.179(3) 2_665
Mn1 O2 2.179(3) 3_565
Mn1 O2 2.179(3) .
O1 C1 1.252(5) .
O2 C2 1.250(5) .
O3 C10 1.199(5) .
O4 C10 1.327(5) .
O4 C11 1.463(5) .
O5 C15 1.205(8) .
O6 C15 1.327(7) .
O6 C16 1.463(7) .
N1 C1 1.330(5) .
N1 C22 1.404(5) .
N2 C2 1.323(5) .
N2 C3 1.416(5) .
N3 C9 1.284(6) .
N3 C12 1.473(5) .
N4 C14 1.278(6) .
N4 C13 1.467(6) .
C1 C2 1.532(5) .
C3 C4 1.397(6) .
C3 C8 1.421(6) .
C4 C5 1.377(6) .
C4 H4 0.9300 .
C5 C6 1.386(6) .
C5 H5 0.9300 .
C6 C7 1.379(7) .
C6 H6 0.9300 .
C7 C8 1.409(6) .
C7 H7 0.9300 .
C8 C9 1.472(6) .
C9 C10 1.526(6) .
C11 H11A 0.9600 .
C11 H11B 0.9600 .
C11 H11C 0.9600 .
C12 C13 1.536(7) .
C12 H12A 0.9700 .
C12 H12B 0.9700 .
C13 H13A 0.9700 .
C13 H13B 0.9700 .
C14 C17 1.465(7) .
C14 C15 1.517(6) .
C16 H16A 0.9600 .
C16 H16B 0.9600 .
C16 H16C 0.9600 .
C17 C18 1.407(7) .
C17 C22 1.415(6) .
C18 C19 1.367(8) .
C18 H18 0.9300 .
C19 C20 1.389(8) .
C19 H19 0.9300 .
C20 C21 1.399(6) .
C20 H20 0.9300 .
C21 C22 1.395(6) .
C21 H21 0.9300 .
Cl1 O7 1.408(4) .
Cl1 O8 1.423(5) .
Cl1 O9 1.432(6) .
Cl1 O10 1.438(6) .
Cl1' O7' 1.359(16) .
Cl1' O8' 1.452(9) .
Cl1' O10' 1.454(9) .
Cl1' O9' 1.457(9) .

loop_
_geom_torsion_atom_site_label_1
_geom_torsion_atom_site_label_2
_geom_torsion_atom_site_label_3
_geom_torsion_atom_site_label_4
_geom_torsion
_geom_torsion_site_symmetry_1
O1 Mn1 O1 C1 -155.8(3) 3_565
O1 Mn1 O1 C1 116.8(3) 2_665
O2 Mn1 O1 C1 72.9(4) 2_665
O2 Mn1 O1 C1 -83.1(3) 3_565
O2 Mn1 O1 C1 6.2(3) .
O1 Mn1 O2 C2 42.1(4) 3_565
O1 Mn1 O2 C2 -85.3(3) 2_665
O1 Mn1 O2 C2 -3.8(3) .
O2 Mn1 O2 C2 -160.5(3) 2_665
O2 Mn1 O2 C2 104.8(3) 3_565
N3 Cu1 N1 C1 -135(2) .
N2 Cu1 N1 C1 -17.1(3) .
N4 Cu1 N1 C1 154.2(3) .
N3 Cu1 N1 C22 52(2) .
N2 Cu1 N1 C22 169.7(3) .
N4 Cu1 N1 C22 -19.0(4) .
N1 Cu1 N2 C2 19.1(3) .
N3 Cu1 N2 C2 -164.5(3) .
N4 Cu1 N2 C2 -67.4(11) .
N1 Cu1 N2 C3 -171.3(3) .
N3 Cu1 N2 C3 5.1(3) .
N4 Cu1 N2 C3 102.2(10) .
N1 Cu1 N3 C9 119(2) .
N2 Cu1 N3 C9 1.6(4) .
N4 Cu1 N3 C9 -169.7(4) .
N1 Cu1 N3 C12 -67(2) .
N2 Cu1 N3 C12 175.9(3) .
N4 Cu1 N3 C12 4.5(3) .
N1 Cu1 N4 C14 10.3(4) .
N3 Cu1 N4 C14 -165.9(4) .
N2 Cu1 N4 C14 96.3(10) .
N1 Cu1 N4 C13 -165.7(3) .
N3 Cu1 N4 C13 18.1(3) .
N2 Cu1 N4 C13 -79.6(11) .
Mn1 O1 C1 N1 172.8(3) .
Mn1 O1 C1 C2 -7.6(4) .
C22 N1 C1 O1 5.1(6) .
Cu1 N1 C1 O1 -168.5(3) .
C22 N1 C1 C2 -174.5(3) .
Cu1 N1 C1 C2 11.9(4) .
Mn1 O2 C2 N2 -178.2(3) .
Mn1 O2 C2 C1 1.3(4) .
C3 N2 C2 O2 -7.3(7) .
Cu1 N2 C2 O2 162.6(4) .
C3 N2 C2 C1 173.2(3) .
Cu1 N2 C2 C1 -16.9(4) .
O1 C1 C2 O2 4.3(5) .
N1 C1 C2 O2 -176.1(3) .
O1 C1 C2 N2 -176.1(3) .
N1 C1 C2 N2 3.5(5) .
C2 N2 C3 C4 -19.9(6) .
Cu1 N2 C3 C4 172.0(3) .
C2 N2 C3 C8 163.5(4) .
Cu1 N2 C3 C8 -4.6(5) .
N2 C3 C4 C5 -176.2(4) .
C8 C3 C4 C5 0.4(6) .
C3 C4 C5 C6 -0.1(7) .
C4 C5 C6 C7 0.1(7) .
C5 C6 C7 C8 -0.6(6) .
C6 C7 C8 C3 0.9(6) .
C6 C7 C8 C9 -179.9(4) .
C4 C3 C8 C7 -0.8(6) .
N2 C3 C8 C7 175.8(4) .
C4 C3 C8 C9 -179.9(4) .
N2 C3 C8 C9 -3.3(6) .
C12 N3 C9 C8 177.3(4) .
Cu1 N3 C9 C8 -8.9(6) .
C12 N3 C9 C10 -6.4(6) .
Cu1 N3 C9 C10 167.4(3) .
C7 C8 C9 N3 -168.4(4) .
C3 C8 C9 N3 10.8(7) .
C7 C8 C9 C10 15.3(5) .
C3 C8 C9 C10 -165.6(4) .
C11 O4 C10 O3 3.3(7) .
C11 O4 C10 C9 -175.3(4) .
N3 C9 C10 O3 -95.0(5) .
C8 C9 C10 O3 81.6(5) .
N3 C9 C10 O4 83.7(5) .
C8 C9 C10 O4 -99.7(4) .
C9 N3 C12 C13 149.6(4) .
Cu1 N3 C12 C13 -24.9(5) .
C14 N4 C13 C12 148.1(4) .
Cu1 N4 C13 C12 -35.7(4) .
N3 C12 C13 N4 39.1(5) .
C13 N4 C14 C17 177.0(4) .
Cu1 N4 C14 C17 1.4(7) .
C13 N4 C14 C15 -4.4(7) .
Cu1 N4 C14 C15 -179.9(4) .
C16 O6 C15 O5 -1.3(10) .
C16 O6 C15 C14 179.7(5) .
N4 C14 C15 O5 97.6(7) .
C17 C14 C15 O5 -83.6(8) .
N4 C14 C15 O6 -83.3(6) .
C17 C14 C15 O6 95.4(5) .
N4 C14 C17 C18 168.9(4) .
C15 C14 C17 C18 -9.7(6) .
N4 C14 C17 C22 -10.3(7) .
C15 C14 C17 C22 171.1(4) .
C22 C17 C18 C19 1.1(7) .
C14 C17 C18 C19 -178.1(4) .
C17 C18 C19 C20 -0.2(8) .
C18 C19 C20 C21 -0.4(8) .
C19 C20 C21 C22 -0.1(7) .
C20 C21 C22 N1 177.5(4) .
C20 C21 C22 C17 1.0(6) .
C1 N1 C22 C21 27.2(6) .
Cu1 N1 C22 C21 -160.4(3) .
C1 N1 C22 C17 -156.3(4) .
Cu1 N1 C22 C17 16.0(5) .
C18 C17 C22 C21 -1.5(6) .
C14 C17 C22 C21 177.6(4) .
C18 C17 C22 N1 -178.1(4) .
C14 C17 C22 N1 1.1(6) .
